data_7055052
loop_
_publ_author_name
'Liang, Zuo-Qin'
'Wang, Xiao-Mei'
'Dai, Guo-Liang'
'Ye, Chang-Qing'
'Zhou, Yu-Yang'
'Tao, Xu-Tang'

_publ_section_title
;
 The solvatochromism and aggregation-induced enhanced emission based on
 triphenylamine-propenone
;
_journal_issue 11
_journal_name_full 'New J. Chem.'
_journal_page_first 8874
_journal_paper_doi 10.1039/C5NJ01072A
_journal_volume 39
_journal_year 2015
_chemical_formula_moiety 'C27 H21 N O'
_chemical_formula_sum 'C27 H21 N O'
_chemical_formula_weight 375.45
_chemical_name_systematic
;
 ? 
;
_space_group_crystal_system monoclinic
_space_group_IT_number 14
_space_group_name_Hall '-P 2ybc'
_space_group_name_H-M_alt 'P 1 21/c 1'
_symmetry_space_group_name_Hall '-P 2ybc'
_symmetry_space_group_name_H-M 'P 1 21/c 1'
_atom_sites_solution_hydrogens geom
_atom_sites_solution_primary direct
_atom_sites_solution_secondary difmap
_audit_creation_date 2013-05-05
_audit_creation_method
;
  Olex2 1.1
  (compiled 2011.11.01 svn.r2039, GUI svn.r3906)
;
_audit_update_record
;
2015-08-12 deposited with the CCDC.
2015-08-14 downloaded from the CCDC.
;
_cell_angle_alpha 90.00
_cell_angle_beta 91.210(4)
_cell_angle_gamma 90.00
_cell_formula_units_Z 4
_cell_length_a 12.1179(7)
_cell_length_b 17.3412(10)
_cell_length_c 9.5281(6)
_cell_measurement_reflns_used 1952
_cell_measurement_temperature 293(2)
_cell_measurement_theta_max 28.7466
_cell_measurement_theta_min 2.6865
_cell_volume 2001.8(2)
_computing_cell_refinement
;
CrysAlisPro, Agilent Technologies,
Version 1.171.35.21 (release 20-01-2012 CrysAlis171 .NET)
(compiled Jan 23 2012,18:06:46)
;
_computing_data_collection
;
CrysAlisPro, Agilent Technologies,
Version 1.171.35.21 (release 20-01-2012 CrysAlis171 .NET)
(compiled Jan 23 2012,18:06:46)
;
_computing_data_reduction
;
CrysAlisPro, Agilent Technologies,
Version 1.171.35.21 (release 20-01-2012 CrysAlis171 .NET)
(compiled Jan 23 2012,18:06:46)
;
_computing_molecular_graphics
;
O. V. Dolomanov, L. J. Bourhis, R. J. Gildea, J. A. K. Howard and H. Puschmann,
OLEX2: a complete structure solution, refinement and analysis program.
J. Appl. Cryst. (2009). 42, 339-341.
;
_computing_publication_material
;
O. V. Dolomanov, L. J. Bourhis, R. J. Gildea, J. A. K. Howard and H. Puschmann,
OLEX2: a complete structure solution, refinement and analysis program.
J. Appl. Cryst. (2009). 42, 339-341.
;
_computing_structure_refinement
;
XL, G.M. Sheldrick, Acta Cryst.
(2008). A64, 112-122
;
_computing_structure_solution 'SHELXS-97 (Sheldrick, 1990)'
_diffrn_ambient_temperature 293.15
_diffrn_detector_area_resol_mean 16.0355
_diffrn_measured_fraction_theta_full 0.995
_diffrn_measured_fraction_theta_max 0.995
_diffrn_measurement_details
;
  1 omega  -49.00   38.00   1.0000   40.0000
omega____ theta____ kappa____ phi______ frames
    -       17.5863  -19.0000   30.0000 87

  2 omega   -8.00   85.00   1.0000   40.0000
omega____ theta____ kappa____ phi______ frames
    -       17.5863   37.0000 -150.0000 93

  3 omega  -25.00    4.00   1.0000   40.0000
omega____ theta____ kappa____ phi______ frames
    -      -18.8363  -99.0000 -150.0000 29

  4 omega  -55.00   13.00   1.0000   40.0000
omega____ theta____ kappa____ phi______ frames
    -       17.5863  -19.0000  150.0000 68
;
_diffrn_measurement_device_type 'Xcalibur, Eos, Gemini'
_diffrn_measurement_method '\w scans'
_diffrn_orient_matrix_UB_11 -0.0145008000
_diffrn_orient_matrix_UB_12 0.0348498000
_diffrn_orient_matrix_UB_13 0.0339163000
_diffrn_orient_matrix_UB_21 -0.0045406000
_diffrn_orient_matrix_UB_22 -0.0200824000
_diffrn_orient_matrix_UB_23 0.0644643000
_diffrn_orient_matrix_UB_31 0.0565969000
_diffrn_orient_matrix_UB_32 0.0072544000
_diffrn_orient_matrix_UB_33 0.0153822000
_diffrn_radiation_monochromator graphite
_diffrn_radiation_type 'Mo K\a'
_diffrn_radiation_wavelength 0.7107
_diffrn_reflns_av_R_equivalents 0.0322
_diffrn_reflns_av_unetI/netI 0.0465
_diffrn_reflns_limit_h_max 13
_diffrn_reflns_limit_h_min -15
_diffrn_reflns_limit_k_max 21
_diffrn_reflns_limit_k_min -21
_diffrn_reflns_limit_l_max 11
_diffrn_reflns_limit_l_min -10
_diffrn_reflns_number 10334
_diffrn_reflns_theta_full 26.37
_diffrn_reflns_theta_max 26.37
_diffrn_reflns_theta_min 2.89
_diffrn_source 'Enhance (Mo) X-ray Source'
_diffrn_source_current n/a
_diffrn_source_voltage n/a
_exptl_absorpt_coefficient_mu 0.075
_exptl_absorpt_correction_T_max 1.00000
_exptl_absorpt_correction_T_min 0.98111
_exptl_absorpt_correction_type multi-scan
_exptl_absorpt_process_details
;
CrysAlisPro, Agilent Technologies,
Version 1.171.35.21 (release 20-01-2012 CrysAlis171 .NET)
(compiled Jan 23 2012,18:06:46)
Empirical absorption correction using spherical harmonics,
 implemented in SCALE3 ABSPACK scaling algorithm.
;
_exptl_crystal_colour yellow
_exptl_crystal_density_diffrn 1.246
_exptl_crystal_density_method 'not measured'
_exptl_crystal_description block
_exptl_crystal_F_000 792
_exptl_crystal_size_max 0.38
_exptl_crystal_size_mid 0.36
_exptl_crystal_size_min 0.12
_refine_diff_density_max 0.131
_refine_diff_density_min -0.122
_refine_diff_density_rms 0.026
_refine_ls_extinction_coef 0.0072(8)
_refine_ls_extinction_expression Fc^*^=kFc[1+0.001xFc^2^\l^3^/sin(2\q)]^-1/4^
_refine_ls_extinction_method SHELXL
_refine_ls_goodness_of_fit_ref 0.981
_refine_ls_hydrogen_treatment constr
_refine_ls_matrix_type full
_refine_ls_number_parameters 263
_refine_ls_number_reflns 4060
_refine_ls_number_restraints 0
_refine_ls_restrained_S_all 0.981
_refine_ls_R_factor_all 0.0905
_refine_ls_R_factor_gt 0.0461
_refine_ls_shift/su_max 0.000
_refine_ls_shift/su_mean 0.000
_refine_ls_structure_factor_coef Fsqd
_refine_ls_weighting_details 'calc w=1/[\s^2^(Fo^2^)+(0.0425P)^2^+0.0000P] where P=(Fo^2^+2Fc^2^)/3'
_refine_ls_weighting_scheme calc
_refine_ls_wR_factor_gt 0.0944
_refine_ls_wR_factor_ref 0.1142
_reflns_number_gt 2449
_reflns_number_total 4060
_reflns_threshold_expression >2sigma(I)
_cod_data_source_file c5nj01072a2.cif
_cod_data_source_block PhO-TPA
_cod_depositor_comments 'Adding full bibliography for 7055051--7055052.cif.'
_cod_original_cell_volume 2001.78(19)
_cod_database_code 7055052
_chemical_oxdiff_formula 'C H N O'
_reflns_odcompleteness_completeness 99.43
_reflns_odcompleteness_iscentric 1
_reflns_odcompleteness_theta 26.32

loop_
_space_group_symop_id
_space_group_symop_operation_xyz
1 'x, y, z'
2 '-x, y+1/2, -z+1/2'
3 '-x, -y, -z'
4 'x, -y-1/2, z-1/2'

loop_
_atom_site_label
_atom_site_type_symbol
_atom_site_fract_x
_atom_site_fract_y
_atom_site_fract_z
_atom_site_U_iso_or_equiv
_atom_site_adp_type
_atom_site_occupancy
_atom_site_symmetry_multiplicity
_atom_site_calc_flag
_atom_site_refinement_flags
N1 N 0.71996(10) 0.62422(8) 0.39096(14) 0.0571(4) Uani 1 1 d .
C22 C 0.71612(12) 0.61118(9) 0.53703(17) 0.0493(4) Uani 1 1 d .
O1 O 1.29528(9) 0.56313(8) -0.09747(13) 0.0790(4) Uani 1 1 d .
C13 C 0.81778(12) 0.61608(10) 0.31432(17) 0.0492(4) Uani 1 1 d .
C1 C 1.21520(12) 0.62103(9) -0.29872(18) 0.0492(4) Uani 1 1 d .
C10 C 1.00708(12) 0.59862(10) 0.15071(17) 0.0507(4) Uani 1 1 d .
C9 C 1.10328(12) 0.58617(10) 0.06331(19) 0.0576(5) Uani 1 1 d .
H9 H 1.1603 0.5566 0.1021 0.069 Uiso 1 1 calc R
C8 C 1.11739(13) 0.61242(11) -0.06433(19) 0.0613(5) Uani 1 1 d .
H8 H 1.0619 0.6430 -0.1040 0.074 Uiso 1 1 calc R
C12 C 0.89701(12) 0.56123(10) 0.34875(17) 0.0531(4) Uani 1 1 d .
H12 H 0.8874 0.5295 0.4263 0.064 Uiso 1 1 calc R
C7 C 1.21524(13) 0.59668(11) -0.14874(19) 0.0558(5) Uani 1 1 d .
C16 C 0.62270(12) 0.65054(10) 0.31771(17) 0.0516(4) Uani 1 1 d .
C11 C 0.98989(12) 0.55329(10) 0.26912(18) 0.0563(5) Uani 1 1 d .
H11 H 1.0426 0.5167 0.2951 0.068 Uiso 1 1 calc R
C17 C 0.57992(13) 0.60816(11) 0.20684(18) 0.0580(5) Uani 1 1 d .
H17 H 0.6134 0.5622 0.1810 0.070 Uiso 1 1 calc R
C15 C 0.92808(12) 0.65432(11) 0.11908(18) 0.0584(5) Uani 1 1 d .
H15 H 0.9379 0.6865 0.0422 0.070 Uiso 1 1 calc R
C6 C 1.30104(13) 0.59752(11) -0.3820(2) 0.0627(5) Uani 1 1 d .
H6 H 1.3583 0.5686 -0.3426 0.075 Uiso 1 1 calc R
C14 C 0.83520(12) 0.66305(10) 0.19918(18) 0.0595(5) Uani 1 1 d .
H14 H 0.7837 0.7009 0.1756 0.071 Uiso 1 1 calc R
C2 C 1.13260(13) 0.66396(11) -0.3614(2) 0.0699(6) Uani 1 1 d .
H2 H 1.0742 0.6811 -0.3079 0.084 Uiso 1 1 calc R
C5 C 1.30311(15) 0.61620(12) -0.5221(2) 0.0718(6) Uani 1 1 d .
H5 H 1.3616 0.5998 -0.5762 0.086 Uiso 1 1 calc R
C21 C 0.57187(13) 0.71806(11) 0.35632(19) 0.0625(5) Uani 1 1 d .
H21 H 0.6000 0.7465 0.4317 0.075 Uiso 1 1 calc R
C27 C 0.62166(14) 0.58216(11) 0.5963(2) 0.0669(5) Uani 1 1 d .
H27 H 0.5603 0.5710 0.5396 0.080 Uiso 1 1 calc R
C18 C 0.48738(14) 0.63404(13) 0.13431(18) 0.0680(5) Uani 1 1 d .
H18 H 0.4585 0.6056 0.0594 0.082 Uiso 1 1 calc R
C4 C 1.22007(15) 0.65851(12) -0.5822(2) 0.0711(6) Uani 1 1 d .
H4 H 1.2217 0.6712 -0.6769 0.085 Uiso 1 1 calc R
C20 C 0.47939(15) 0.74360(12) 0.2837(2) 0.0729(6) Uani 1 1 d .
H20 H 0.4452 0.7892 0.3102 0.087 Uiso 1 1 calc R
C23 C 0.80481(14) 0.62788(12) 0.62417(19) 0.0655(5) Uani 1 1 d .
H23 H 0.8688 0.6484 0.5871 0.079 Uiso 1 1 calc R
C26 C 0.61809(18) 0.56967(12) 0.7393(2) 0.0802(6) Uani 1 1 d .
H26 H 0.5540 0.5502 0.7779 0.096 Uiso 1 1 calc R
C24 C 0.79902(17) 0.61426(14) 0.7662(2) 0.0880(7) Uani 1 1 d .
H24 H 0.8600 0.6251 0.8237 0.106 Uiso 1 1 calc R
C19 C 0.43783(14) 0.70202(14) 0.1728(2) 0.0729(6) Uani 1 1 d .
H19 H 0.3759 0.7197 0.1233 0.088 Uiso 1 1 calc R
C25 C 0.70661(19) 0.58542(14) 0.8243(2) 0.0870(7) Uani 1 1 d .
H25 H 0.7038 0.5766 0.9204 0.104 Uiso 1 1 calc R
C3 C 1.13459(15) 0.68199(13) -0.5018(2) 0.0840(7) Uani 1 1 d .
H3 H 1.0772 0.7104 -0.5423 0.101 Uiso 1 1 calc R

loop_
_atom_site_aniso_label
_atom_site_aniso_U_11
_atom_site_aniso_U_22
_atom_site_aniso_U_33
_atom_site_aniso_U_23
_atom_site_aniso_U_13
_atom_site_aniso_U_12
N1 0.0431(8) 0.0856(11) 0.0427(9) 0.0079(8) 0.0062(6) 0.0075(7)
C22 0.0488(9) 0.0568(11) 0.0424(10) 0.0009(8) 0.0059(8) 0.0056(8)
O1 0.0594(8) 0.1158(12) 0.0621(9) 0.0039(8) 0.0075(6) 0.0211(8)
C13 0.0452(9) 0.0609(11) 0.0417(10) 0.0001(8) 0.0081(7) 0.0001(8)
C1 0.0430(9) 0.0522(10) 0.0528(11) -0.0033(8) 0.0088(8) -0.0044(8)
C10 0.0460(9) 0.0602(11) 0.0460(11) -0.0048(8) 0.0074(8) 0.0003(8)
C9 0.0511(10) 0.0666(12) 0.0554(12) -0.0039(9) 0.0087(8) 0.0040(9)
C8 0.0497(9) 0.0818(14) 0.0528(12) 0.0009(10) 0.0102(8) 0.0073(9)
C12 0.0536(10) 0.0605(11) 0.0454(10) 0.0039(8) 0.0070(8) 0.0031(9)
C7 0.0467(10) 0.0655(12) 0.0554(12) -0.0050(9) 0.0057(9) 0.0015(9)
C16 0.0448(9) 0.0671(12) 0.0433(10) 0.0081(9) 0.0089(8) 0.0028(9)
C11 0.0546(10) 0.0621(12) 0.0523(11) -0.0014(9) 0.0060(8) 0.0086(8)
C17 0.0576(10) 0.0666(12) 0.0500(11) 0.0018(9) 0.0070(9) 0.0054(9)
C15 0.0569(10) 0.0673(12) 0.0513(11) 0.0088(9) 0.0121(8) -0.0008(9)
C6 0.0519(10) 0.0724(13) 0.0643(13) 0.0081(10) 0.0162(9) 0.0086(9)
C14 0.0538(10) 0.0684(13) 0.0568(12) 0.0113(9) 0.0124(9) 0.0099(9)
C2 0.0590(11) 0.0842(15) 0.0671(14) 0.0086(11) 0.0164(10) 0.0157(10)
C5 0.0684(12) 0.0846(15) 0.0635(14) 0.0060(11) 0.0258(10) 0.0018(11)
C21 0.0586(11) 0.0704(13) 0.0587(12) -0.0007(10) 0.0088(9) 0.0051(10)
C27 0.0591(11) 0.0834(14) 0.0585(13) 0.0071(10) 0.0109(9) -0.0056(10)
C18 0.0626(11) 0.0937(16) 0.0477(12) 0.0094(11) -0.0010(9) -0.0048(11)
C4 0.0695(12) 0.0870(15) 0.0570(13) 0.0119(11) 0.0080(10) -0.0038(11)
C20 0.0706(13) 0.0771(14) 0.0715(15) 0.0123(12) 0.0141(11) 0.0191(11)
C23 0.0578(11) 0.0880(15) 0.0508(12) -0.0111(10) 0.0062(9) 0.0003(10)
C26 0.0842(14) 0.0900(16) 0.0675(15) 0.0200(12) 0.0298(12) 0.0065(12)
C24 0.0735(13) 0.140(2) 0.0502(13) -0.0140(13) -0.0040(11) 0.0255(14)
C19 0.0552(11) 0.1020(18) 0.0618(14) 0.0300(12) 0.0063(10) 0.0147(12)
C25 0.0961(16) 0.119(2) 0.0460(13) 0.0137(12) 0.0120(12) 0.0425(14)
C3 0.0689(12) 0.1090(18) 0.0744(16) 0.0244(13) 0.0087(11) 0.0181(12)

loop_
_atom_type_symbol
_atom_type_description
_atom_type_scat_dispersion_real
_atom_type_scat_dispersion_imag
_atom_type_scat_source
C C 0.0033 0.0016 'International Tables Vol C Tables 4.2.6.8 and 6.1.1.4'
H H 0.0000 0.0000 'International Tables Vol C Tables 4.2.6.8 and 6.1.1.4'
N N 0.0061 0.0033 'International Tables Vol C Tables 4.2.6.8 and 6.1.1.4'
O O 0.0106 0.0060 'International Tables Vol C Tables 4.2.6.8 and 6.1.1.4'

loop_
_geom_angle_atom_site_label_1
_geom_angle_atom_site_label_2
_geom_angle_atom_site_label_3
_geom_angle
C22 N1 C13 122.63(12)
C22 N1 C16 119.19(12)
C13 N1 C16 118.10(13)
C27 C22 N1 120.39(15)
C23 C22 N1 121.33(14)
C23 C22 C27 118.28(16)
C12 C13 N1 122.07(15)
C12 C13 C14 118.31(14)
C14 C13 N1 119.61(15)
C6 C1 C7 118.81(15)
C2 C1 C7 123.78(15)
C2 C1 C6 117.38(16)
C11 C10 C9 120.78(16)
C15 C10 C9 122.22(16)
C15 C10 C11 116.99(14)
C10 C9 H9 116.7
C8 C9 C10 126.65(17)
C8 C9 H9 116.7
C9 C8 H8 117.8
C9 C8 C7 124.32(17)
C7 C8 H8 117.8
C13 C12 H12 119.7
C11 C12 C13 120.55(16)
C11 C12 H12 119.7
O1 C7 C1 120.11(14)
O1 C7 C8 120.71(16)
C8 C7 C1 119.17(15)
C17 C16 N1 119.72(16)
C21 C16 N1 120.62(16)
C21 C16 C17 119.66(15)
C10 C11 H11 119.1
C12 C11 C10 121.81(16)
C12 C11 H11 119.1
C16 C17 H17 120.0
C16 C17 C18 119.92(17)
C18 C17 H17 120.0
C10 C15 H15 119.3
C14 C15 C10 121.48(16)
C14 C15 H15 119.3
C1 C6 H6 119.4
C5 C6 C1 121.15(17)
C5 C6 H6 119.4
C13 C14 H14 119.6
C15 C14 C13 120.83(16)
C15 C14 H14 119.6
C1 C2 H2 119.4
C1 C2 C3 121.26(17)
C3 C2 H2 119.4
C6 C5 H5 119.8
C4 C5 C6 120.47(17)
C4 C5 H5 119.8
C16 C21 H21 119.9
C16 C21 C20 120.20(18)
C20 C21 H21 119.9
C22 C27 H27 119.9
C26 C27 C22 120.23(18)
C26 C27 H27 119.9
C17 C18 H18 120.0
C19 C18 C17 119.97(19)
C19 C18 H18 120.0
C5 C4 H4 120.4
C5 C4 C3 119.21(18)
C3 C4 H4 120.4
C21 C20 H20 120.0
C19 C20 C21 120.09(19)
C19 C20 H20 120.0
C22 C23 H23 119.9
C22 C23 C24 120.13(17)
C24 C23 H23 119.9
C27 C26 H26 119.5
C25 C26 C27 121.07(19)
C25 C26 H26 119.5
C23 C24 H24 119.2
C25 C24 C23 121.61(19)
C25 C24 H24 119.2
C18 C19 H19 119.9
C20 C19 C18 120.16(17)
C20 C19 H19 119.9
C26 C25 H25 120.7
C24 C25 C26 118.67(19)
C24 C25 H25 120.7
C2 C3 H3 119.7
C4 C3 C2 120.53(18)
C4 C3 H3 119.7

loop_
_geom_bond_atom_site_label_1
_geom_bond_atom_site_label_2
_geom_bond_distance
N1 C22 1.4117(19)
N1 C13 1.4123(18)
N1 C16 1.4318(19)
C22 C27 1.382(2)
C22 C23 1.375(2)
O1 C7 1.2239(18)
C13 C12 1.386(2)
C13 C14 1.386(2)
C1 C7 1.490(2)
C1 C6 1.383(2)
C1 C2 1.374(2)
C10 C9 1.463(2)
C10 C11 1.394(2)
C10 C15 1.389(2)
C9 H9 0.9300
C9 C8 1.313(2)
C8 H8 0.9300
C8 C7 1.472(2)
C12 H12 0.9300
C12 C11 1.377(2)
C16 C17 1.379(2)
C16 C21 1.377(2)
C11 H11 0.9300
C17 H17 0.9300
C17 C18 1.380(2)
C15 H15 0.9300
C15 C14 1.3815(19)
C6 H6 0.9300
C6 C5 1.374(2)
C14 H14 0.9300
C2 H2 0.9300
C2 C3 1.374(2)
C5 H5 0.9300
C5 C4 1.362(2)
C21 H21 0.9300
C21 C20 1.378(2)
C27 H27 0.9300
C27 C26 1.381(2)
C18 H18 0.9300
C18 C19 1.376(3)
C4 H4 0.9300
C4 C3 1.363(2)
C20 H20 0.9300
C20 C19 1.366(3)
C23 H23 0.9300
C23 C24 1.377(2)
C26 H26 0.9300
C26 C25 1.358(3)
C24 H24 0.9300
C24 C25 1.355(3)
C19 H19 0.9300
C25 H25 0.9300
C3 H3 0.9300

loop_
_geom_torsion_atom_site_label_1
_geom_torsion_atom_site_label_2
_geom_torsion_atom_site_label_3
_geom_torsion_atom_site_label_4
_geom_torsion
N1 C22 C27 C26 -179.82(17)
N1 C22 C23 C24 -179.71(18)
N1 C13 C12 C11 177.99(14)
N1 C13 C14 C15 -177.46(15)
N1 C16 C17 C18 -178.81(14)
N1 C16 C21 C20 178.90(15)
C22 N1 C13 C12 33.9(2)
C22 N1 C13 C14 -147.39(16)
C22 N1 C16 C17 -122.59(17)
C22 N1 C16 C21 57.8(2)
C22 C27 C26 C25 -0.1(3)
C22 C23 C24 C25 -0.9(3)
C13 N1 C22 C27 -147.63(16)
C13 N1 C22 C23 33.4(2)
C13 N1 C16 C17 60.5(2)
C13 N1 C16 C21 -119.03(17)
C13 C12 C11 C10 -1.1(3)
C1 C6 C5 C4 -0.1(3)
C1 C2 C3 C4 -1.0(3)
C10 C9 C8 C7 -178.67(15)
C10 C15 C14 C13 -0.1(3)
C9 C10 C11 C12 -176.52(15)
C9 C10 C15 C14 177.08(15)
C9 C8 C7 O1 -7.0(3)
C9 C8 C7 C1 172.04(17)
C12 C13 C14 C15 1.3(3)
C7 C1 C6 C5 177.82(16)
C7 C1 C2 C3 -177.19(18)
C16 N1 C22 C27 35.6(2)
C16 N1 C22 C23 -143.38(17)
C16 N1 C13 C12 -149.36(16)
C16 N1 C13 C14 29.4(2)
C16 C17 C18 C19 -0.1(3)
C16 C21 C20 C19 -0.1(3)
C11 C10 C9 C8 164.42(18)
C11 C10 C15 C14 -1.7(2)
C17 C16 C21 C20 -0.7(3)
C17 C18 C19 C20 -0.7(3)
C15 C10 C9 C8 -14.3(3)
C15 C10 C11 C12 2.2(2)
C6 C1 C7 O1 7.2(2)
C6 C1 C7 C8 -171.84(15)
C6 C1 C2 C3 0.8(3)
C6 C5 C4 C3 -0.2(3)
C14 C13 C12 C11 -0.8(2)
C2 C1 C7 O1 -174.87(17)
C2 C1 C7 C8 6.1(3)
C2 C1 C6 C5 -0.3(3)
C5 C4 C3 C2 0.7(3)
C21 C16 C17 C18 0.8(2)
C21 C20 C19 C18 0.8(3)
C27 C22 C23 C24 1.3(3)
C27 C26 C25 C24 0.4(3)
C23 C22 C27 C26 -0.8(3)
C23 C24 C25 C26 0.1(3)
